data_1529197
loop_
_publ_author_name
'Shibata, Yu'
'Nagae, Haruki'
'Sumiya, Shiki'
'Rochat, Rapha\"el'
'Tsurugi, Hayato'
'Mashima, Kazushi'

_publ_section_title
;
 2,2&#x2032;-Bipyridyl formation from 2-arylpyridines through bimetallic
 diyttrium intermediate
;
_journal_issue 10
_journal_name_full 'Chem. Sci.'
_journal_page_first 5394
_journal_paper_doi 10.1039/C5SC01599E
_journal_volume 6
_journal_year 2015
_chemical_formula_moiety 'C70 H100 N6 O2 Y2'
_chemical_formula_sum 'C70 H100 N6 O2 Y2'
_chemical_formula_weight 1235.41
_chemical_melting_point 80.5(15)
_chemical_name_systematic
; 
 ? 
;
_chemical_properties_physical 'Air-sensitive, Moisture-sensitive, Oxygen-sensitive'
_space_group_IT_number 15
_symmetry_cell_setting monoclinic
_symmetry_space_group_name_Hall '-C 2yc'
_symmetry_space_group_name_H-M 'C 1 2/c 1'
_atom_sites_solution_hydrogens geom
_atom_sites_solution_primary direct
_atom_sites_solution_secondary difmap
_audit_creation_method SHELXL-97
_audit_update_record
;
2015-02-10 deposited with the CCDC.
2015-07-17 downloaded from the CCDC.
;
_cell_angle_alpha 90.00
_cell_angle_beta 92.019(4)
_cell_angle_gamma 90.00
_cell_formula_units_Z 4
_cell_length_a 16.313(7)
_cell_length_b 20.362(9)
_cell_length_c 20.231(9)
_cell_measurement_reflns_used 5394
_cell_measurement_temperature 113(2)
_cell_measurement_theta_max 27.47
_cell_measurement_theta_min 3.15
_cell_volume 6716(5)
_computing_cell_refinement CrystalClear
_computing_data_collection 'CrystalClear (Rigaku Inc., 2007)'
_computing_data_reduction CrystalClear
_computing_molecular_graphics 'CrystalStructure 4.0'
_computing_publication_material 'CrystalStructure 4.0 (Rigaku, 2010)'
_computing_structure_refinement 'SHELXL97 (Sheldrick, 2008)'
_computing_structure_solution 'Il Milione (Burla, et al., 2007)'
_diffrn_ambient_temperature 113(2)
_diffrn_detector_area_resol_mean 7.314
_diffrn_measured_fraction_theta_full 0.998
_diffrn_measured_fraction_theta_max 0.998
_diffrn_measurement_device_type 'Rigaku Mercury70'
_diffrn_measurement_method \w
_diffrn_radiation_monochromator graphite
_diffrn_radiation_source 'fine-focus sealed tube'
_diffrn_radiation_type MoK\a
_diffrn_radiation_wavelength 0.71075
_diffrn_reflns_av_R_equivalents 0.1065
_diffrn_reflns_av_sigmaI/netI 0.0976
_diffrn_reflns_limit_h_max 19
_diffrn_reflns_limit_h_min -20
_diffrn_reflns_limit_k_max 25
_diffrn_reflns_limit_k_min -25
_diffrn_reflns_limit_l_max 24
_diffrn_reflns_limit_l_min -24
_diffrn_reflns_number 29121
_diffrn_reflns_theta_full 26.00
_diffrn_reflns_theta_max 26.00
_diffrn_reflns_theta_min 3.15
_diffrn_standards_number 0
_exptl_absorpt_coefficient_mu 1.766
_exptl_absorpt_correction_T_max 0.8716
_exptl_absorpt_correction_T_min 0.7190
_exptl_absorpt_correction_type multi-scan
_exptl_absorpt_process_details 'REQAB (Rigaku, 1998)'
_exptl_crystal_colour orange
_exptl_crystal_density_diffrn 1.222
_exptl_crystal_density_method 'not measured'
_exptl_crystal_description block
_exptl_crystal_F_000 2624
_exptl_crystal_recrystallization_method 'Re-crystallisation from solvent: benzene'
_exptl_crystal_size_max 0.20
_exptl_crystal_size_mid 0.08
_exptl_crystal_size_min 0.08
_refine_diff_density_max 1.214
_refine_diff_density_min -0.568
_refine_diff_density_rms 0.094
_refine_ls_extinction_method none
_refine_ls_goodness_of_fit_ref 1.109
_refine_ls_hydrogen_treatment mixed
_refine_ls_matrix_type full
_refine_ls_number_parameters 369
_refine_ls_number_reflns 6581
_refine_ls_number_restraints 0
_refine_ls_restrained_S_all 1.109
_refine_ls_R_factor_all 0.1091
_refine_ls_R_factor_gt 0.0784
_refine_ls_shift/su_max 0.001
_refine_ls_shift/su_mean 0.000
_refine_ls_structure_factor_coef Fsqd
_refine_ls_weighting_details 'calc w=1/[\s^2^(Fo^2^)+(0.0297P)^2^+30.3532P] where P=(Fo^2^+2Fc^2^)/3'
_refine_ls_weighting_scheme calc
_refine_ls_wR_factor_gt 0.1337
_refine_ls_wR_factor_ref 0.1492
_reflns_number_gt 4848
_reflns_number_total 6581
_reflns_threshold_expression >2sigma(I)
_cod_data_source_file c5sc01599e2.cif
_cod_data_source_block 6a
_cod_depositor_comments
;
The following automatic conversions were performed:

'_chemical_melting_point' value '79-82' was changed to '80.5(15)' -
the average value was taken and precision was estimated.

Automatic conversion script
Id: cif_fix_values 3271 2015-04-21 07:52:19Z andrius 

 Adding full bibliography for 1529194--1529200.cif.
;
_cod_database_code 1529197

loop_
_symmetry_equiv_pos_as_xyz
'x, y, z'
'-x, y, -z+1/2'
'x+1/2, y+1/2, z'
'-x+1/2, y+1/2, -z+1/2'
'-x, -y, -z'
'x, -y, z-1/2'
'-x+1/2, -y+1/2, -z'
'x+1/2, -y+1/2, z-1/2'

loop_
_atom_site_label
_atom_site_type_symbol
_atom_site_fract_x
_atom_site_fract_y
_atom_site_fract_z
_atom_site_U_iso_or_equiv
_atom_site_adp_type
_atom_site_occupancy
_atom_site_symmetry_multiplicity
_atom_site_calc_flag
_atom_site_refinement_flags
Y1 Y 0.20048(3) 0.23751(2) 0.42048(2) 0.02255(15) Uani 1 1 d .
O1 O 0.3420(2) 0.20728(17) 0.40414(18) 0.0344(9) Uani 1 1 d .
N1 N 0.2541(2) 0.34315(19) 0.41353(19) 0.0251(9) Uani 1 1 d .
N2 N 0.0660(2) 0.24938(19) 0.40666(18) 0.0236(9) Uani 1 1 d .
N3 N 0.1792(2) 0.18041(18) 0.32806(18) 0.0218(9) Uani 1 1 d .
C1 C 0.2840(3) 0.3369(2) 0.4778(2) 0.0236(11) Uani 1 1 d .
C2 C 0.3270(3) 0.3918(3) 0.5041(2) 0.0334(13) Uani 1 1 d .
H2 H 0.3494 0.3896 0.5480 0.040 Uiso 1 1 calc R
C3 C 0.3374(3) 0.4488(3) 0.4679(3) 0.0398(14) Uani 1 1 d .
H3 H 0.3658 0.4852 0.4871 0.048 Uiso 1 1 calc R
C4 C 0.3062(3) 0.4521(3) 0.4037(2) 0.0355(13) Uani 1 1 d .
H4 H 0.3127 0.4905 0.3776 0.043 Uiso 1 1 calc R
C5 C 0.2652(3) 0.3980(3) 0.3787(3) 0.0354(13) Uani 1 1 d .
H5 H 0.2438 0.3997 0.3345 0.042 Uiso 1 1 calc R
C6 C 0.0407(3) 0.2278(3) 0.3389(2) 0.0332(13) Uani 1 1 d .
H6A H 0.0480 0.2647 0.3077 0.040 Uiso 1 1 calc R
H6B H -0.0183 0.2162 0.3378 0.040 Uiso 1 1 calc R
C7 C 0.0897(3) 0.1695(3) 0.3167(2) 0.0318(12) Uani 1 1 d .
H7A H 0.0729 0.1299 0.3413 0.038 Uiso 1 1 calc R
H7B H 0.0779 0.1615 0.2690 0.038 Uiso 1 1 calc R
C8 C -0.0019(3) 0.2778(2) 0.4386(2) 0.0231(11) Uani 1 1 d .
C9 C -0.0607(3) 0.2374(3) 0.4694(2) 0.0296(12) Uani 1 1 d .
C10 C -0.1264(3) 0.2667(3) 0.4997(3) 0.0409(14) Uani 1 1 d .
H10 H -0.1652 0.2397 0.5208 0.049 Uiso 1 1 calc R
C11 C -0.1372(4) 0.3341(3) 0.5001(3) 0.0451(15) Uani 1 1 d .
H11 H -0.1830 0.3530 0.5208 0.054 Uiso 1 1 calc R
C12 C -0.0811(3) 0.3731(3) 0.4704(3) 0.0397(14) Uani 1 1 d .
H12 H -0.0881 0.4194 0.4714 0.048 Uiso 1 1 calc R
C13 C -0.0140(3) 0.3468(2) 0.4388(2) 0.0280(12) Uani 1 1 d .
C14 C -0.0535(3) 0.1626(3) 0.4682(3) 0.0349(13) Uani 1 1 d .
H14 H 0.0023 0.1514 0.4526 0.042 Uiso 1 1 calc R
C15 C -0.1161(4) 0.1325(3) 0.4197(3) 0.0519(17) Uani 1 1 d .
H15A H -0.1121 0.1536 0.3765 0.062 Uiso 1 1 calc R
H15B H -0.1714 0.1390 0.4361 0.062 Uiso 1 1 calc R
H15C H -0.1053 0.0853 0.4155 0.062 Uiso 1 1 calc R
C16 C -0.0621(4) 0.1313(3) 0.5367(3) 0.0506(17) Uani 1 1 d .
H16A H -0.1185 0.1369 0.5509 0.061 Uiso 1 1 calc R
H16B H -0.0241 0.1528 0.5685 0.061 Uiso 1 1 calc R
H16C H -0.0491 0.0844 0.5343 0.061 Uiso 1 1 calc R
C17 C 0.0417(3) 0.3928(2) 0.4014(3) 0.0371(13) Uani 1 1 d .
H17 H 0.0923 0.3676 0.3912 0.044 Uiso 1 1 calc R
C18 C 0.0010(5) 0.4128(3) 0.3360(3) 0.071(2) Uani 1 1 d .
H18A H 0.0381 0.4414 0.3120 0.085 Uiso 1 1 calc R
H18B H -0.0500 0.4365 0.3441 0.085 Uiso 1 1 calc R
H18C H -0.0114 0.3735 0.3095 0.085 Uiso 1 1 calc R
C19 C 0.0687(5) 0.4542(3) 0.4379(3) 0.069(2) Uani 1 1 d .
H19A H 0.0949 0.4422 0.4805 0.083 Uiso 1 1 calc R
H19B H 0.0208 0.4820 0.4454 0.083 Uiso 1 1 calc R
H19C H 0.1079 0.4784 0.4115 0.083 Uiso 1 1 calc R
C20 C 0.2273(3) 0.1519(2) 0.2788(2) 0.0236(11) Uani 1 1 d .
C21 C 0.2693(3) 0.1937(2) 0.2340(2) 0.0263(11) Uani 1 1 d .
C22 C 0.3159(3) 0.1653(3) 0.1857(3) 0.0352(13) Uani 1 1 d .
H22 H 0.3430 0.1928 0.1555 0.042 Uiso 1 1 calc R
C23 C 0.3241(3) 0.0980(3) 0.1802(3) 0.0404(14) Uani 1 1 d .
H23 H 0.3563 0.0798 0.1465 0.048 Uiso 1 1 calc R
C24 C 0.2856(3) 0.0577(3) 0.2236(3) 0.0352(13) Uani 1 1 d .
H24 H 0.2923 0.0114 0.2201 0.042 Uiso 1 1 calc R
C25 C 0.2369(3) 0.0831(2) 0.2727(2) 0.0275(12) Uani 1 1 d .
C26 C 0.2614(3) 0.2677(2) 0.2382(2) 0.0275(11) Uani 1 1 d .
H26 H 0.2557 0.2794 0.2858 0.033 Uiso 1 1 calc R
C27 C 0.3359(3) 0.3046(3) 0.2133(3) 0.0415(14) Uani 1 1 d .
H27A H 0.3379 0.2999 0.1652 0.050 Uiso 1 1 calc R
H27B H 0.3860 0.2863 0.2341 0.050 Uiso 1 1 calc R
H27C H 0.3315 0.3512 0.2247 0.050 Uiso 1 1 calc R
C28 C 0.1831(3) 0.2905(3) 0.2006(3) 0.0454(15) Uani 1 1 d .
H28A H 0.1357 0.2671 0.2174 0.054 Uiso 1 1 calc R
H28B H 0.1877 0.2812 0.1533 0.054 Uiso 1 1 calc R
H28C H 0.1759 0.3379 0.2069 0.054 Uiso 1 1 calc R
C29 C 0.1950(3) 0.0362(2) 0.3191(3) 0.0374(14) Uani 1 1 d .
H29 H 0.1731 0.0627 0.3562 0.045 Uiso 1 1 calc R
C30 C 0.2525(4) -0.0158(3) 0.3496(3) 0.0517(17) Uani 1 1 d .
H30A H 0.2976 0.0058 0.3744 0.062 Uiso 1 1 calc R
H30B H 0.2749 -0.0428 0.3144 0.062 Uiso 1 1 calc R
H30C H 0.2220 -0.0439 0.3795 0.062 Uiso 1 1 calc R
C31 C 0.1214(4) 0.0021(3) 0.2831(3) 0.0461(15) Uani 1 1 d .
H31A H 0.1414 -0.0260 0.2478 0.055 Uiso 1 1 calc R
H31B H 0.0844 0.0355 0.2639 0.055 Uiso 1 1 calc R
H31C H 0.0919 -0.0247 0.3147 0.055 Uiso 1 1 calc R
C32 C 0.3684(4) 0.1395(3) 0.4068(3) 0.0433(15) Uani 1 1 d .
H32A H 0.3225 0.1096 0.3945 0.052 Uiso 1 1 calc R
H32B H 0.3900 0.1280 0.4516 0.052 Uiso 1 1 calc R
C33 C 0.4349(4) 0.1357(3) 0.3572(3) 0.062(2) Uani 1 1 d .
H33A H 0.4756 0.1015 0.3698 0.074 Uiso 1 1 calc R
H33B H 0.4116 0.1259 0.3125 0.074 Uiso 1 1 calc R
C34 C 0.4733(4) 0.2027(4) 0.3594(4) 0.067(2) Uani 1 1 d .
H34A H 0.5235 0.2026 0.3883 0.080 Uiso 1 1 calc R
H34B H 0.4879 0.2169 0.3146 0.080 Uiso 1 1 calc R
C35 C 0.4100(3) 0.2475(3) 0.3867(3) 0.0442(15) Uani 1 1 d .
H35A H 0.4327 0.2709 0.4262 0.053 Uiso 1 1 calc R
H35B H 0.3924 0.2805 0.3532 0.053 Uiso 1 1 calc R

loop_
_atom_site_aniso_label
_atom_site_aniso_U_11
_atom_site_aniso_U_22
_atom_site_aniso_U_33
_atom_site_aniso_U_23
_atom_site_aniso_U_13
_atom_site_aniso_U_12
Y1 0.0243(3) 0.0219(2) 0.0213(2) -0.0005(2) -0.00183(19) -0.0023(2)
O1 0.023(2) 0.031(2) 0.050(2) -0.0024(17) 0.0069(17) 0.0003(16)
N1 0.027(2) 0.021(2) 0.027(2) -0.0007(18) -0.0027(18) -0.0041(18)
N2 0.020(2) 0.032(3) 0.019(2) -0.0027(17) 0.0017(17) -0.0006(17)
N3 0.021(2) 0.021(2) 0.023(2) -0.0020(17) -0.0001(17) -0.0010(17)
C1 0.023(3) 0.025(3) 0.023(3) -0.004(2) 0.001(2) 0.002(2)
C2 0.043(3) 0.034(3) 0.022(3) -0.002(2) -0.004(2) -0.001(3)
C3 0.057(4) 0.025(3) 0.037(3) -0.004(2) -0.003(3) -0.017(3)
C4 0.052(4) 0.027(3) 0.027(3) 0.009(2) -0.002(3) -0.011(3)
C5 0.047(4) 0.030(3) 0.028(3) 0.003(2) -0.009(3) 0.000(3)
C6 0.027(3) 0.048(4) 0.024(3) -0.008(2) -0.004(2) 0.007(3)
C7 0.028(3) 0.037(3) 0.030(3) -0.012(2) -0.004(2) 0.000(2)
C8 0.023(3) 0.029(3) 0.017(2) -0.006(2) -0.003(2) 0.001(2)
C9 0.030(3) 0.033(3) 0.025(3) 0.001(2) 0.003(2) -0.004(2)
C10 0.032(3) 0.055(4) 0.036(3) 0.004(3) 0.008(3) -0.006(3)
C11 0.034(3) 0.057(4) 0.045(4) -0.008(3) 0.017(3) 0.010(3)
C12 0.046(4) 0.040(3) 0.033(3) -0.009(3) 0.006(3) 0.006(3)
C13 0.030(3) 0.028(3) 0.027(3) -0.005(2) 0.000(2) 0.001(2)
C14 0.038(3) 0.031(3) 0.036(3) 0.003(2) 0.004(3) -0.010(2)
C15 0.071(5) 0.045(4) 0.040(3) -0.001(3) -0.005(3) -0.017(3)
C16 0.068(5) 0.045(4) 0.038(3) 0.012(3) -0.009(3) -0.024(3)
C17 0.030(3) 0.026(3) 0.055(4) 0.001(3) 0.007(3) 0.003(2)
C18 0.104(6) 0.069(5) 0.039(4) 0.011(3) 0.005(4) -0.036(4)
C19 0.119(7) 0.033(4) 0.054(4) 0.009(3) -0.011(4) -0.034(4)
C20 0.021(3) 0.025(3) 0.024(3) -0.006(2) -0.006(2) 0.002(2)
C21 0.020(3) 0.031(3) 0.028(3) -0.003(2) -0.001(2) -0.001(2)
C22 0.030(3) 0.042(3) 0.034(3) -0.006(3) 0.004(2) -0.004(3)
C23 0.029(3) 0.048(4) 0.045(3) -0.015(3) 0.008(3) 0.000(3)
C24 0.031(3) 0.030(3) 0.045(3) -0.016(3) 0.000(3) 0.001(2)
C25 0.029(3) 0.025(3) 0.028(3) -0.007(2) -0.003(2) 0.001(2)
C26 0.028(3) 0.028(3) 0.027(3) -0.001(2) 0.001(2) -0.006(2)
C27 0.044(4) 0.034(3) 0.046(3) -0.001(3) 0.004(3) -0.013(3)
C28 0.046(4) 0.034(3) 0.056(4) 0.009(3) -0.002(3) 0.003(3)
C29 0.053(4) 0.022(3) 0.038(3) -0.006(2) 0.000(3) 0.005(3)
C30 0.067(4) 0.032(3) 0.056(4) -0.003(3) -0.009(3) 0.004(3)
C31 0.055(4) 0.034(3) 0.050(4) -0.004(3) 0.008(3) -0.004(3)
C32 0.042(4) 0.030(3) 0.057(4) 0.002(3) -0.001(3) 0.005(3)
C33 0.037(4) 0.074(5) 0.074(5) -0.029(4) 0.001(4) 0.011(4)
C34 0.046(4) 0.078(5) 0.078(5) 0.009(4) 0.016(4) 0.001(4)
C35 0.025(3) 0.059(4) 0.049(4) 0.000(3) 0.004(3) -0.004(3)

loop_
_atom_type_symbol
_atom_type_description
_atom_type_scat_dispersion_real
_atom_type_scat_dispersion_imag
_atom_type_scat_source
C C 0.0033 0.0016 'International Tables Vol C Tables 4.2.6.8 and 6.1.1.4'
H H 0.0000 0.0000 'International Tables Vol C Tables 4.2.6.8 and 6.1.1.4'
N N 0.0061 0.0033 'International Tables Vol C Tables 4.2.6.8 and 6.1.1.4'
O O 0.0106 0.0060 'International Tables Vol C Tables 4.2.6.8 and 6.1.1.4'
Y Y -2.7962 3.5667 'International Tables Vol C Tables 4.2.6.8 and 6.1.1.4'

loop_
_geom_angle_atom_site_label_1
_geom_angle_atom_site_label_2
_geom_angle_atom_site_label_3
_geom_angle
_geom_angle_site_symmetry_1
_geom_angle_site_symmetry_3
N2 Y1 N3 79.98(14) . .
N2 Y1 N1 105.32(14) . .
N3 Y1 N1 118.76(14) . .
N2 Y1 O1 162.67(13) . .
N3 Y1 O1 82.72(13) . .
N1 Y1 O1 82.22(13) . .
N2 Y1 C1 103.60(14) . 7_556
N3 Y1 C1 112.04(14) . 7_556
N1 Y1 C1 124.65(14) . 7_556
O1 Y1 C1 83.79(13) . 7_556
N2 Y1 C1 117.30(14) . .
N3 Y1 C1 145.32(14) . .
N1 Y1 C1 30.97(13) . .
O1 Y1 C1 77.20(13) . .
C1 Y1 C1 93.69(14) 7_556 .
N2 Y1 C6 27.47(13) . .
N3 Y1 C6 53.36(13) . .
N1 Y1 C6 110.10(14) . .
O1 Y1 C6 135.37(13) . .
C1 Y1 C6 117.14(15) 7_556 .
C1 Y1 C6 134.16(14) . .
N2 Y1 Y1 120.71(10) . 7_556
N3 Y1 Y1 151.98(10) . 7_556
N1 Y1 Y1 76.40(10) . 7_556
O1 Y1 Y1 75.95(9) . 7_556
C1 Y1 Y1 48.25(11) 7_556 7_556
C1 Y1 Y1 45.43(10) . 7_556
C6 Y1 Y1 147.84(9) . 7_556
C35 O1 C32 108.8(4) . .
C35 O1 Y1 129.6(3) . .
C32 O1 Y1 121.4(3) . .
C5 N1 C1 121.6(4) . .
C5 N1 Y1 149.6(3) . .
C1 N1 Y1 88.8(3) . .
C8 N2 C6 110.1(4) . .
C8 N2 Y1 140.3(3) . .
C6 N2 Y1 109.0(3) . .
C20 N3 C7 113.3(4) . .
C20 N3 Y1 137.2(3) . .
C7 N3 Y1 109.4(3) . .
N1 C1 C2 115.8(4) . .
N1 C1 Y1 146.6(3) . 7_556
C2 C1 Y1 97.6(3) . 7_556
N1 C1 Y1 60.3(2) . .
C2 C1 Y1 176.0(4) . .
Y1 C1 Y1 86.31(14) 7_556 .
C3 C2 C1 122.2(5) . .
C3 C2 H2 118.9 . .
C1 C2 H2 118.9 . .
C4 C3 C2 119.4(5) . .
C4 C3 H3 120.3 . .
C2 C3 H3 120.3 . .
C5 C4 C3 117.6(5) . .
C5 C4 H4 121.2 . .
C3 C4 H4 121.2 . .
N1 C5 C4 123.4(5) . .
N1 C5 H5 118.3 . .
C4 C5 H5 118.3 . .
N2 C6 C7 112.0(4) . .
N2 C6 Y1 43.5(2) . .
C7 C6 Y1 76.1(3) . .
N2 C6 H6A 109.2 . .
C7 C6 H6A 109.2 . .
Y1 C6 H6A 100.1 . .
N2 C6 H6B 109.2 . .
C7 C6 H6B 109.2 . .
Y1 C6 H6B 147.2 . .
H6A C6 H6B 107.9 . .
N3 C7 C6 111.3(4) . .
N3 C7 H7A 109.4 . .
C6 C7 H7A 109.4 . .
N3 C7 H7B 109.4 . .
C6 C7 H7B 109.4 . .
H7A C7 H7B 108.0 . .
C13 C8 N2 121.0(4) . .
C13 C8 C9 118.4(4) . .
N2 C8 C9 120.6(4) . .
C10 C9 C8 119.1(5) . .
C10 C9 C14 119.8(5) . .
C8 C9 C14 121.1(4) . .
C11 C10 C9 122.0(5) . .
C11 C10 H10 119.0 . .
C9 C10 H10 119.0 . .
C12 C11 C10 119.2(5) . .
C12 C11 H11 120.4 . .
C10 C11 H11 120.4 . .
C11 C12 C13 121.8(5) . .
C11 C12 H12 119.1 . .
C13 C12 H12 119.1 . .
C12 C13 C8 119.6(5) . .
C12 C13 C17 118.9(5) . .
C8 C13 C17 121.4(4) . .
C15 C14 C9 111.2(5) . .
C15 C14 C16 109.5(4) . .
C9 C14 C16 112.9(4) . .
C15 C14 H14 107.7 . .
C9 C14 H14 107.7 . .
C16 C14 H14 107.7 . .
C14 C15 H15A 109.5 . .
C14 C15 H15B 109.5 . .
H15A C15 H15B 109.5 . .
C14 C15 H15C 109.5 . .
H15A C15 H15C 109.5 . .
H15B C15 H15C 109.5 . .
C14 C16 H16A 109.5 . .
C14 C16 H16B 109.5 . .
H16A C16 H16B 109.5 . .
C14 C16 H16C 109.5 . .
H16A C16 H16C 109.5 . .
H16B C16 H16C 109.5 . .
C19 C17 C18 108.4(5) . .
C19 C17 C13 115.8(5) . .
C18 C17 C13 110.4(5) . .
C19 C17 H17 107.3 . .
C18 C17 H17 107.3 . .
C13 C17 H17 107.3 . .
C17 C18 H18A 109.5 . .
C17 C18 H18B 109.5 . .
H18A C18 H18B 109.5 . .
C17 C18 H18C 109.5 . .
H18A C18 H18C 109.5 . .
H18B C18 H18C 109.5 . .
C17 C19 H19A 109.5 . .
C17 C19 H19B 109.5 . .
H19A C19 H19B 109.5 . .
C17 C19 H19C 109.5 . .
H19A C19 H19C 109.5 . .
H19B C19 H19C 109.5 . .
N3 C20 C25 122.2(4) . .
N3 C20 C21 119.4(4) . .
C25 C20 C21 118.4(4) . .
C22 C21 C20 118.9(5) . .
C22 C21 C26 120.3(5) . .
C20 C21 C26 120.8(4) . .
C23 C22 C21 121.9(5) . .
C23 C22 H22 119.0 . .
C21 C22 H22 119.0 . .
C24 C23 C22 119.7(5) . .
C24 C23 H23 120.1 . .
C22 C23 H23 120.1 . .
C23 C24 C25 121.2(5) . .
C23 C24 H24 119.4 . .
C25 C24 H24 119.4 . .
C24 C25 C20 119.9(5) . .
C24 C25 C29 119.1(5) . .
C20 C25 C29 121.0(4) . .
C21 C26 C27 113.6(4) . .
C21 C26 C28 110.1(4) . .
C27 C26 C28 110.2(4) . .
C21 C26 H26 107.6 . .
C27 C26 H26 107.6 . .
C28 C26 H26 107.6 . .
C26 C27 H27A 109.5 . .
C26 C27 H27B 109.5 . .
H27A C27 H27B 109.5 . .
C26 C27 H27C 109.5 . .
H27A C27 H27C 109.5 . .
H27B C27 H27C 109.5 . .
C26 C28 H28A 109.5 . .
C26 C28 H28B 109.5 . .
H28A C28 H28B 109.5 . .
C26 C28 H28C 109.5 . .
H28A C28 H28C 109.5 . .
H28B C28 H28C 109.5 . .
C25 C29 C30 113.7(5) . .
C25 C29 C31 110.4(4) . .
C30 C29 C31 109.5(4) . .
C25 C29 H29 107.7 . .
C30 C29 H29 107.7 . .
C31 C29 H29 107.7 . .
C29 C30 H30A 109.5 . .
C29 C30 H30B 109.5 . .
H30A C30 H30B 109.5 . .
C29 C30 H30C 109.5 . .
H30A C30 H30C 109.5 . .
H30B C30 H30C 109.5 . .
C29 C31 H31A 109.5 . .
C29 C31 H31B 109.5 . .
H31A C31 H31B 109.5 . .
C29 C31 H31C 109.5 . .
H31A C31 H31C 109.5 . .
H31B C31 H31C 109.5 . .
O1 C32 C33 104.2(5) . .
O1 C32 H32A 110.9 . .
C33 C32 H32A 110.9 . .
O1 C32 H32B 110.9 . .
C33 C32 H32B 110.9 . .
H32A C32 H32B 108.9 . .
C34 C33 C32 104.1(5) . .
C34 C33 H33A 110.9 . .
C32 C33 H33A 110.9 . .
C34 C33 H33B 110.9 . .
C32 C33 H33B 110.9 . .
H33A C33 H33B 109.0 . .
C35 C34 C33 105.8(5) . .
C35 C34 H34A 110.6 . .
C33 C34 H34A 110.6 . .
C35 C34 H34B 110.6 . .
C33 C34 H34B 110.6 . .
H34A C34 H34B 108.7 . .
O1 C35 C34 107.0(5) . .
O1 C35 H35A 110.3 . .
C34 C35 H35A 110.3 . .
O1 C35 H35B 110.3 . .
C34 C35 H35B 110.3 . .
H35A C35 H35B 108.6 . .

loop_
_geom_bond_atom_site_label_1
_geom_bond_atom_site_label_2
_geom_bond_distance
_geom_bond_site_symmetry_2
Y1 N2 2.216(4) .
Y1 N3 2.219(4) .
Y1 N1 2.328(4) .
Y1 O1 2.422(3) .
Y1 C1 2.560(5) 7_556
Y1 C1 2.681(5) .
Y1 C6 3.043(5) .
Y1 Y1 3.5854(15) 7_556
O1 C35 1.433(6) .
O1 C32 1.445(6) .
N1 C5 1.336(6) .
N1 C1 1.380(6) .
N2 C8 1.423(6) .
N2 C6 1.485(6) .
N3 C20 1.414(6) .
N3 C7 1.487(6) .
C1 C2 1.413(7) .
C1 Y1 2.560(5) 7_556
C2 C3 1.386(7) .
C2 H2 0.9500 .
C3 C4 1.380(7) .
C3 H3 0.9500 .
C4 C5 1.376(7) .
C4 H4 0.9500 .
C5 H5 0.9500 .
C6 C7 1.510(7) .
C6 H6A 0.9900 .
C6 H6B 0.9900 .
C7 H7A 0.9900 .
C7 H7B 0.9900 .
C8 C13 1.418(6) .
C8 C9 1.424(7) .
C9 C10 1.390(7) .
C9 C14 1.528(7) .
C10 C11 1.382(8) .
C10 H10 0.9500 .
C11 C12 1.366(8) .
C11 H11 0.9500 .
C12 C13 1.395(7) .
C12 H12 0.9500 .
C13 C17 1.525(7) .
C14 C15 1.520(7) .
C14 C16 1.536(7) .
C14 H14 1.0000 .
C15 H15A 0.9800 .
C15 H15B 0.9800 .
C15 H15C 0.9800 .
C16 H16A 0.9800 .
C16 H16B 0.9800 .
C16 H16C 0.9800 .
C17 C19 1.510(7) .
C17 C18 1.516(8) .
C17 H17 1.0000 .
C18 H18A 0.9800 .
C18 H18B 0.9800 .
C18 H18C 0.9800 .
C19 H19A 0.9800 .
C19 H19B 0.9800 .
C19 H19C 0.9800 .
C20 C25 1.416(6) .
C20 C21 1.434(7) .
C21 C22 1.386(7) .
C21 C26 1.515(7) .
C22 C23 1.381(7) .
C22 H22 0.9500 .
C23 C24 1.370(7) .
C23 H23 0.9500 .
C24 C25 1.394(7) .
C24 H24 0.9500 .
C25 C29 1.520(7) .
C26 C27 1.529(7) .
C26 C28 1.535(7) .
C26 H26 1.0000 .
C27 H27A 0.9800 .
C27 H27B 0.9800 .
C27 H27C 0.9800 .
C28 H28A 0.9800 .
C28 H28B 0.9800 .
C28 H28C 0.9800 .
C29 C30 1.530(7) .
C29 C31 1.546(7) .
C29 H29 1.0000 .
C30 H30A 0.9800 .
C30 H30B 0.9800 .
C30 H30C 0.9800 .
C31 H31A 0.9800 .
C31 H31B 0.9800 .
C31 H31C 0.9800 .
C32 C33 1.505(8) .
C32 H32A 0.9900 .
C32 H32B 0.9900 .
C33 C34 1.501(9) .
C33 H33A 0.9900 .
C33 H33B 0.9900 .
C34 C35 1.498(8) .
C34 H34A 0.9900 .
C34 H34B 0.9900 .
C35 H35A 0.9900 .
C35 H35B 0.9900 .

loop_
_geom_torsion_atom_site_label_1
_geom_torsion_atom_site_label_2
_geom_torsion_atom_site_label_3
_geom_torsion_atom_site_label_4
_geom_torsion
_geom_torsion_site_symmetry_1
_geom_torsion_site_symmetry_4
N2 Y1 O1 C35 107.7(6) . .
N3 Y1 O1 C35 110.9(4) . .
N1 Y1 O1 C35 -9.5(4) . .
C1 Y1 O1 C35 -135.8(4) 7_556 .
C1 Y1 O1 C35 -40.6(4) . .
C6 Y1 O1 C35 101.3(4) . .
Y1 Y1 O1 C35 -87.4(4) 7_556 .
N2 Y1 O1 C32 -67.7(6) . .
N3 Y1 O1 C32 -64.5(4) . .
N1 Y1 O1 C32 175.1(4) . .
C1 Y1 O1 C32 48.8(4) 7_556 .
C1 Y1 O1 C32 144.0(4) . .
C6 Y1 O1 C32 -74.1(4) . .
Y1 Y1 O1 C32 97.2(4) 7_556 .
N2 Y1 N1 C5 -61.5(7) . .
N3 Y1 N1 C5 25.4(7) . .
O1 Y1 N1 C5 102.6(7) . .
C1 Y1 N1 C5 179.5(7) 7_556 .
C1 Y1 N1 C5 -179.3(8) . .
C6 Y1 N1 C5 -33.0(7) . .
Y1 Y1 N1 C5 179.9(7) 7_556 .
N2 Y1 N1 C1 117.9(3) . .
N3 Y1 N1 C1 -155.3(3) . .
O1 Y1 N1 C1 -78.1(3) . .
C1 Y1 N1 C1 -1.2(4) 7_556 .
C6 Y1 N1 C1 146.3(3) . .
Y1 Y1 N1 C1 -0.7(2) 7_556 .
N3 Y1 N2 C8 176.8(5) . .
N1 Y1 N2 C8 -65.9(5) . .
O1 Y1 N2 C8 -179.9(4) . .
C1 Y1 N2 C8 66.4(5) 7_556 .
C1 Y1 N2 C8 -35.1(5) . .
C6 Y1 N2 C8 -170.1(7) . .
Y1 Y1 N2 C8 17.2(5) 7_556 .
N3 Y1 N2 C6 -13.1(3) . .
N1 Y1 N2 C6 104.2(3) . .
O1 Y1 N2 C6 -9.8(6) . .
C1 Y1 N2 C6 -123.5(3) 7_556 .
C1 Y1 N2 C6 135.0(3) . .
Y1 Y1 N2 C6 -172.7(3) 7_556 .
N2 Y1 N3 C20 168.7(5) . .
N1 Y1 N3 C20 66.6(5) . .
O1 Y1 N3 C20 -10.3(4) . .
C1 Y1 N3 C20 -90.6(5) 7_556 .
C1 Y1 N3 C20 44.4(6) . .
C6 Y1 N3 C20 161.2(5) . .
Y1 Y1 N3 C20 -50.8(5) 7_556 .
N2 Y1 N3 C7 -12.1(3) . .
N1 Y1 N3 C7 -114.1(3) . .
O1 Y1 N3 C7 168.9(3) . .
C1 Y1 N3 C7 88.6(3) 7_556 .
C1 Y1 N3 C7 -136.4(3) . .
C6 Y1 N3 C7 -19.5(3) . .
Y1 Y1 N3 C7 128.4(3) 7_556 .
C5 N1 C1 C2 -0.1(7) . .
Y1 N1 C1 C2 -179.7(4) . .
C5 N1 C1 Y1 -178.6(5) . 7_556
Y1 N1 C1 Y1 1.8(6) . 7_556
C5 N1 C1 Y1 179.6(5) . .
N2 Y1 C1 N1 -73.6(3) . .
N3 Y1 C1 N1 40.1(4) . .
O1 Y1 C1 N1 96.3(3) . .
C1 Y1 C1 N1 179.0(3) 7_556 .
C6 Y1 C1 N1 -46.6(3) . .
Y1 Y1 C1 N1 179.0(3) 7_556 .
N2 Y1 C1 C2 -70(5) . .
N3 Y1 C1 C2 44(5) . .
N1 Y1 C1 C2 3(5) . .
O1 Y1 C1 C2 100(5) . .
C1 Y1 C1 C2 -178(100) 7_556 .
C6 Y1 C1 C2 -43(5) . .
Y1 Y1 C1 C2 -178(100) 7_556 .
N2 Y1 C1 Y1 107.36(15) . 7_556
N3 Y1 C1 Y1 -138.9(2) . 7_556
N1 Y1 C1 Y1 -179.0(3) . 7_556
O1 Y1 C1 Y1 -82.77(13) . 7_556
C1 Y1 C1 Y1 0.000(1) 7_556 7_556
C6 Y1 C1 Y1 134.41(16) . 7_556
N1 C1 C2 C3 0.9(7) . .
Y1 C1 C2 C3 -179.9(5) 7_556 .
Y1 C1 C2 C3 -2(6) . .
C1 C2 C3 C4 -1.0(9) . .
C2 C3 C4 C5 0.4(8) . .
C1 N1 C5 C4 -0.5(8) . .
Y1 N1 C5 C4 178.7(5) . .
C3 C4 C5 N1 0.4(9) . .
C8 N2 C6 C7 -150.1(4) . .
Y1 N2 C6 C7 36.7(5) . .
C8 N2 C6 Y1 173.3(5) . .
N3 Y1 C6 N2 163.9(4) . .
N1 Y1 C6 N2 -84.6(3) . .
O1 Y1 C6 N2 175.9(3) . .
C1 Y1 C6 N2 65.6(3) 7_556 .
C1 Y1 C6 N2 -61.2(4) . .
Y1 Y1 C6 N2 11.8(4) 7_556 .
N2 Y1 C6 C7 -145.2(5) . .
N3 Y1 C6 C7 18.7(3) . .
N1 Y1 C6 C7 130.2(3) . .
O1 Y1 C6 C7 30.6(4) . .
C1 Y1 C6 C7 -79.6(3) 7_556 .
C1 Y1 C6 C7 153.6(3) . .
Y1 Y1 C6 C7 -133.4(2) 7_556 .
C20 N3 C7 C6 -145.1(4) . .
Y1 N3 C7 C6 35.5(5) . .
N2 C6 C7 N3 -49.4(6) . .
Y1 C6 C7 N3 -24.3(3) . .
C6 N2 C8 C13 -96.0(5) . .
Y1 N2 C8 C13 74.0(6) . .
C6 N2 C8 C9 82.1(5) . .
Y1 N2 C8 C9 -107.9(5) . .
C13 C8 C9 C10 -1.5(7) . .
N2 C8 C9 C10 -179.6(4) . .
C13 C8 C9 C14 177.2(4) . .
N2 C8 C9 C14 -0.9(7) . .
C8 C9 C10 C11 0.9(8) . .
C14 C9 C10 C11 -177.7(5) . .
C9 C10 C11 C12 -0.7(9) . .
C10 C11 C12 C13 1.0(9) . .
C11 C12 C13 C8 -1.6(8) . .
C11 C12 C13 C17 174.5(5) . .
N2 C8 C13 C12 179.9(4) . .
C9 C8 C13 C12 1.8(7) . .
N2 C8 C13 C17 3.9(7) . .
C9 C8 C13 C17 -174.3(4) . .
C10 C9 C14 C15 73.2(6) . .
C8 C9 C14 C15 -105.4(6) . .
C10 C9 C14 C16 -50.4(7) . .
C8 C9 C14 C16 131.0(5) . .
C12 C13 C17 C19 47.5(7) . .
C8 C13 C17 C19 -136.4(5) . .
C12 C13 C17 C18 -76.1(6) . .
C8 C13 C17 C18 100.0(6) . .
C7 N3 C20 C25 -70.3(6) . .
Y1 N3 C20 C25 109.0(5) . .
C7 N3 C20 C21 110.8(5) . .
Y1 N3 C20 C21 -69.9(6) . .
N3 C20 C21 C22 -179.6(4) . .
C25 C20 C21 C22 1.4(7) . .
N3 C20 C21 C26 -1.1(7) . .
C25 C20 C21 C26 180.0(4) . .
C20 C21 C22 C23 -1.1(8) . .
C26 C21 C22 C23 -179.6(5) . .
C21 C22 C23 C24 -0.2(8) . .
C22 C23 C24 C25 1.1(8) . .
C23 C24 C25 C20 -0.7(8) . .
C23 C24 C25 C29 179.5(5) . .
N3 C20 C25 C24 -179.5(4) . .
C21 C20 C25 C24 -0.6(7) . .
N3 C20 C25 C29 0.3(7) . .
C21 C20 C25 C29 179.2(4) . .
C22 C21 C26 C27 -29.2(6) . .
C20 C21 C26 C27 152.3(4) . .
C22 C21 C26 C28 95.0(6) . .
C20 C21 C26 C28 -83.5(6) . .
C24 C25 C29 C30 49.2(6) . .
C20 C25 C29 C30 -130.6(5) . .
C24 C25 C29 C31 -74.4(6) . .
C20 C25 C29 C31 105.8(5) . .
C35 O1 C32 C33 -29.9(6) . .
Y1 O1 C32 C33 146.3(4) . .
O1 C32 C33 C34 31.5(6) . .
C32 C33 C34 C35 -22.0(7) . .
C32 O1 C35 C34 16.1(6) . .
Y1 O1 C35 C34 -159.8(4) . .
C33 C34 C35 O1 4.4(7) . .
